data_2209285
loop_
_publ_author_name
'Weber, Edwin'
'Gruber, Tobias'
'Seichter, Wilhelm'

_publ_section_title
;
 1-(Methoxymethyl)pyrene
;
_journal_coeditor_code RN6081
_journal_issue 6
_journal_name_full 'Acta Crystallographica Section E'
_journal_page_first o2569
_journal_page_last o2570
_journal_paper_doi 10.1107/S1600536806019489
_journal_volume 62
_journal_year 2006
_chemical_formula_iupac 'C18 H14 O'
_chemical_formula_moiety 'C18 H14 O'
_chemical_formula_sum 'C18 H14 O'
_chemical_formula_weight 246.29
_chemical_name_systematic
;
1-(Methoxymethyl)pyrene
;
_space_group_IT_number 14
_symmetry_cell_setting monoclinic
_symmetry_space_group_name_Hall '-P 2yn'
_symmetry_space_group_name_H-M 'P 1 21/n 1'
_atom_sites_solution_hydrogens geom
_atom_sites_solution_primary direct
_atom_sites_solution_secondary difmap
_audit_creation_method SHELXL-97
_cell_angle_alpha 90.00
_cell_angle_beta 91.13(3)
_cell_angle_gamma 90.00
_cell_formula_units_Z 4
_cell_length_a 4.7220(10)
_cell_length_b 20.087(4)
_cell_length_c 12.824(3)
_cell_measurement_reflns_used 5632
_cell_measurement_temperature 93(2)
_cell_measurement_theta_max 34.91
_cell_measurement_theta_min 3.18
_cell_volume 1216.1(5)
_computing_cell_refinement 'SAINT (Bruker, 2003)'
_computing_data_collection 'APEX2 (Bruker, 2003)'
_computing_data_reduction SAINT
_computing_molecular_graphics 'SHELXTL (Bruker, 2003)'
_computing_publication_material SHELXTL
_computing_structure_refinement 'SHELXL97 (Sheldrick, 1997)'
_computing_structure_solution 'SHELXS97 (Sheldrick, 1997)'
_diffrn_ambient_temperature 93(2)
_diffrn_measured_fraction_theta_full 0.973
_diffrn_measured_fraction_theta_max 0.973
_diffrn_measurement_device_type 'Bruker SMART CCD area-detector'
_diffrn_measurement_method '\f and \w'
_diffrn_radiation_monochromator graphite
_diffrn_radiation_source 'fine-focus sealed tube'
_diffrn_radiation_type MoK\a
_diffrn_radiation_wavelength 0.71073
_diffrn_reflns_av_R_equivalents 0.0272
_diffrn_reflns_av_sigmaI/netI 0.0224
_diffrn_reflns_limit_h_max 6
_diffrn_reflns_limit_h_min -6
_diffrn_reflns_limit_k_max 28
_diffrn_reflns_limit_k_min -28
_diffrn_reflns_limit_l_max 18
_diffrn_reflns_limit_l_min -18
_diffrn_reflns_number 19573
_diffrn_reflns_theta_full 30.50
_diffrn_reflns_theta_max 30.50
_diffrn_reflns_theta_min 1.88
_diffrn_standards_decay_% 0
_diffrn_standards_interval_count 0
_diffrn_standards_interval_time 0
_diffrn_standards_number 0
_exptl_absorpt_coefficient_mu 0.082
_exptl_absorpt_correction_T_max 0.9863
_exptl_absorpt_correction_T_min 0.9055
_exptl_absorpt_correction_type multi-scan
_exptl_absorpt_process_details '(SADABS; Sheldrick, 2000)'
_exptl_crystal_colour colourless
_exptl_crystal_density_diffrn 1.345
_exptl_crystal_density_method 'not measured'
_exptl_crystal_description prism
_exptl_crystal_F_000 520
_exptl_crystal_size_max 0.41
_exptl_crystal_size_mid 0.20
_exptl_crystal_size_min 0.17
_refine_diff_density_max 0.482
_refine_diff_density_min -0.204
_refine_ls_extinction_method none
_refine_ls_goodness_of_fit_ref 0.966
_refine_ls_hydrogen_treatment constr
_refine_ls_matrix_type full
_refine_ls_number_parameters 172
_refine_ls_number_reflns 3712
_refine_ls_number_restraints 0
_refine_ls_restrained_S_all 0.966
_refine_ls_R_factor_all 0.0593
_refine_ls_R_factor_gt 0.0457
_refine_ls_shift/su_max 0.001
_refine_ls_shift/su_mean 0.000
_refine_ls_structure_factor_coef Fsqd
_refine_ls_weighting_details 'w=1/[\s^2^(Fo^2^)+(0.0988P)^2^+0.1716P] where P=(Fo^2^+2Fc^2^)/3'
_refine_ls_weighting_scheme calc
_refine_ls_wR_factor_gt 0.1309
_refine_ls_wR_factor_ref 0.1419
_reflns_number_gt 2920
_reflns_number_total 3712
_reflns_threshold_expression I>2\s(I)
_cod_data_source_file rn6081.cif
_cod_data_source_block I
_cod_original_sg_symbol_H-M 'P 21/n'
_cod_database_code 2209285
_cod_database_fobs_code 2209285

loop_
_symmetry_equiv_pos_as_xyz
'x, y, z'
'-x+1/2, y+1/2, -z+1/2'
'-x, -y, -z'
'x-1/2, -y-1/2, z-1/2'

loop_
_atom_site_type_symbol
_atom_site_label
_atom_site_fract_x
_atom_site_fract_y
_atom_site_fract_z
_atom_site_U_iso_or_equiv
_atom_site_adp_type
_atom_site_calc_flag
_atom_site_refinement_flags
_atom_site_occupancy
O O1 0.04424(16) -0.07123(4) 0.63479(6) 0.0268(2) Uani d . 1
C C1 0.26259(18) 0.02380(5) 0.71549(7) 0.01588(19) Uani d . 1
C C2 0.36662(19) 0.04029(5) 0.61798(8) 0.0181(2) Uani d . 1
H H2 0.2986 0.0171 0.5580 0.022 Uiso calc R 1
C C3 0.56877(19) 0.09023(5) 0.60671(8) 0.0185(2) Uani d . 1
H H3 0.6373 0.1003 0.5394 0.022 Uiso calc R 1
C C4 0.67158(17) 0.12554(5) 0.69332(7) 0.01566(19) Uani d . 1
C C5 0.88425(19) 0.17655(5) 0.68504(8) 0.0182(2) Uani d . 1
H H5 0.9578 0.1869 0.6186 0.022 Uiso calc R 1
C C6 0.98138(18) 0.21004(5) 0.77007(8) 0.0182(2) Uani d . 1
H H6 1.1218 0.2434 0.7620 0.022 Uiso calc R 1
C C7 0.87668(18) 0.19620(4) 0.87217(8) 0.0159(2) Uani d . 1
C C8 0.97849(19) 0.22947(5) 0.96121(8) 0.0193(2) Uani d . 1
H H8 1.1197 0.2628 0.9546 0.023 Uiso calc R 1
C C9 0.8755(2) 0.21427(5) 1.05897(8) 0.0204(2) Uani d . 1
H H9 0.9479 0.2371 1.1187 0.025 Uiso calc R 1
C C10 0.66754(19) 0.16598(5) 1.07035(8) 0.0191(2) Uani d . 1
H H10 0.5973 0.1565 1.1376 0.023 Uiso calc R 1
C C11 0.56059(18) 0.13121(5) 0.98328(7) 0.01564(19) Uani d . 1
C C12 0.34717(19) 0.08086(5) 0.99180(8) 0.0174(2) Uani d . 1
H H12 0.2722 0.0711 1.0583 0.021 Uiso calc R 1
C C13 0.24988(19) 0.04685(5) 0.90723(8) 0.0169(2) Uani d . 1
H H13 0.1082 0.0138 0.9158 0.020 Uiso calc R 1
C C14 0.35606(17) 0.05950(4) 0.80448(7) 0.01462(19) Uani d . 1
C C15 0.56372(17) 0.11044(4) 0.79344(7) 0.01450(19) Uani d . 1
C C16 0.66550(17) 0.14610(4) 0.88302(7) 0.01448(19) Uani d . 1
C C17 0.05130(19) -0.03194(5) 0.72627(8) 0.0176(2) Uani d . 1
H H17A 0.1047 -0.0600 0.7870 0.021 Uiso calc R 1
H H17B -0.1391 -0.0132 0.7384 0.021 Uiso calc R 1
C C18 -0.1534(2) -0.12402(6) 0.64211(9) 0.0286(3) Uani d . 1
H H18A -0.1540 -0.1500 0.5774 0.043 Uiso calc R 1
H H18B -0.3429 -0.1057 0.6530 0.043 Uiso calc R 1
H H18C -0.1000 -0.1528 0.7009 0.043 Uiso calc R 1

loop_
_atom_site_aniso_label
_atom_site_aniso_U_11
_atom_site_aniso_U_22
_atom_site_aniso_U_33
_atom_site_aniso_U_12
_atom_site_aniso_U_13
_atom_site_aniso_U_23
O1 0.0306(4) 0.0255(4) 0.0245(4) -0.0113(3) 0.0065(3) -0.0091(3)
C1 0.0141(4) 0.0147(4) 0.0189(5) 0.0008(3) 0.0003(3) -0.0001(3)
C2 0.0184(4) 0.0200(5) 0.0157(4) -0.0004(3) -0.0005(3) -0.0015(4)
C3 0.0189(4) 0.0202(5) 0.0166(5) 0.0000(3) 0.0020(3) 0.0017(4)
C4 0.0145(4) 0.0158(4) 0.0167(4) 0.0013(3) 0.0004(3) 0.0025(3)
C5 0.0166(4) 0.0177(4) 0.0202(5) 0.0006(3) 0.0011(3) 0.0044(4)
C6 0.0163(4) 0.0151(4) 0.0233(5) -0.0013(3) 0.0008(3) 0.0039(4)
C7 0.0140(4) 0.0124(4) 0.0211(5) 0.0020(3) -0.0010(3) 0.0011(3)
C8 0.0175(4) 0.0148(4) 0.0254(5) 0.0005(3) -0.0016(3) -0.0012(4)
C9 0.0198(4) 0.0199(5) 0.0215(5) 0.0015(3) -0.0031(3) -0.0053(4)
C10 0.0190(4) 0.0202(5) 0.0181(5) 0.0024(3) 0.0001(3) -0.0021(4)
C11 0.0147(4) 0.0146(4) 0.0176(5) 0.0031(3) 0.0002(3) 0.0001(3)
C12 0.0172(4) 0.0180(4) 0.0172(5) 0.0012(3) 0.0027(3) 0.0017(3)
C13 0.0153(4) 0.0162(4) 0.0194(5) -0.0003(3) 0.0024(3) 0.0014(3)
C14 0.0134(4) 0.0135(4) 0.0170(4) 0.0012(3) 0.0004(3) 0.0006(3)
C15 0.0129(4) 0.0138(4) 0.0168(4) 0.0020(3) 0.0003(3) 0.0013(3)
C16 0.0134(4) 0.0126(4) 0.0174(4) 0.0030(3) -0.0007(3) 0.0008(3)
C17 0.0177(4) 0.0173(4) 0.0178(5) -0.0020(3) 0.0006(3) -0.0022(3)
C18 0.0313(5) 0.0248(5) 0.0298(6) -0.0113(4) 0.0003(4) -0.0059(4)

loop_
_atom_type_symbol
_atom_type_description
_atom_type_scat_dispersion_real
_atom_type_scat_dispersion_imag
_atom_type_scat_source
C C 0.0033 0.0016 'International Tables Vol C Tables 4.2.6.8 and 6.1.1.4'
H H 0.0000 0.0000 'International Tables Vol C Tables 4.2.6.8 and 6.1.1.4'
O O 0.0106 0.0060 'International Tables Vol C Tables 4.2.6.8 and 6.1.1.4'

loop_
_geom_angle_atom_site_label_1
_geom_angle_atom_site_label_2
_geom_angle_atom_site_label_3
_geom_angle
C17 O1 C18 111.57(8)
C2 C1 C14 119.67(8)
C2 C1 C17 120.32(9)
C14 C1 C17 120.01(8)
C1 C2 C3 121.24(9)
C1 C2 H2 119.4
C3 C2 H2 119.4
C2 C3 C4 120.72(9)
C2 C3 H3 119.6
C4 C3 H3 119.6
C3 C4 C15 118.95(8)
C3 C4 C5 122.32(9)
C15 C4 C5 118.73(9)
C6 C5 C4 121.33(9)
C6 C5 H5 119.3
C4 C5 H5 119.3
C5 C6 C7 121.41(8)
C5 C6 H6 119.3
C7 C6 H6 119.3
C8 C7 C16 119.15(9)
C8 C7 C6 122.18(9)
C16 C7 C6 118.67(9)
C9 C8 C7 120.74(9)
C9 C8 H8 119.6
C7 C8 H8 119.6
C8 C9 C10 120.61(9)
C8 C9 H9 119.7
C10 C9 H9 119.7
C9 C10 C11 120.53(9)
C9 C10 H10 119.7
C11 C10 H10 119.7
C10 C11 C16 119.33(8)
C10 C11 C12 122.23(9)
C16 C11 C12 118.45(9)
C13 C12 C11 121.51(9)
C13 C12 H12 119.2
C11 C12 H12 119.2
C12 C13 C14 121.63(8)
C12 C13 H13 119.2
C14 C13 H13 119.2
C1 C14 C15 119.27(8)
C1 C14 C13 122.73(8)
C15 C14 C13 118.00(8)
C4 C15 C14 120.10(9)
C4 C15 C16 119.85(8)
C14 C15 C16 120.05(8)
C11 C16 C7 119.65(9)
C11 C16 C15 120.33(8)
C7 C16 C15 120.02(9)
O1 C17 C1 110.08(8)
O1 C17 H17A 109.6
C1 C17 H17A 109.6
O1 C17 H17B 109.6
C1 C17 H17B 109.6
H17A C17 H17B 108.2
O1 C18 H18A 109.5
O1 C18 H18B 109.5
H18A C18 H18B 109.5
O1 C18 H18C 109.5
H18A C18 H18C 109.5
H18B C18 H18C 109.5

loop_
_geom_bond_atom_site_label_1
_geom_bond_atom_site_label_2
_geom_bond_distance
O1 C17 1.4138(12)
O1 C18 1.4168(12)
C1 C2 1.3924(14)
C1 C14 1.4113(13)
C1 C17 1.5078(12)
C2 C3 1.3941(13)
C2 H2 0.9500
C3 C4 1.3968(14)
C3 H3 0.9500
C4 C15 1.4233(13)
C4 C5 1.4401(12)
C5 C6 1.3536(14)
C5 H5 0.9500
C6 C7 1.4359(14)
C6 H6 0.9500
C7 C8 1.3999(14)
C7 C16 1.4256(12)
C8 C9 1.3875(15)
C8 H8 0.9500
C9 C10 1.3902(13)
C9 H9 0.9500
C10 C11 1.4026(13)
C10 H10 0.9500
C11 C16 1.4188(14)
C11 C12 1.4335(13)
C12 C13 1.3543(14)
C12 H12 0.9500
C13 C14 1.4416(13)
C13 H13 0.9500
C14 C15 1.4261(12)
C15 C16 1.4289(13)
C17 H17A 0.9900
C17 H17B 0.9900
C18 H18A 0.9800
C18 H18B 0.9800
C18 H18C 0.9800

loop_
_geom_torsion_atom_site_label_1
_geom_torsion_atom_site_label_2
_geom_torsion_atom_site_label_3
_geom_torsion_atom_site_label_4
_geom_torsion
C14 C1 C2 C3 2.01(14)
C17 C1 C2 C3 -177.94(8)
C1 C2 C3 C4 -0.42(14)
C2 C3 C4 C15 -0.90(14)
C2 C3 C4 C5 178.78(8)
C3 C4 C5 C6 -179.83(9)
C15 C4 C5 C6 -0.15(13)
C4 C5 C6 C7 -0.02(14)
C5 C6 C7 C8 178.78(8)
C5 C6 C7 C16 -0.13(13)
C16 C7 C8 C9 -0.20(14)
C6 C7 C8 C9 -179.11(8)
C7 C8 C9 C10 -0.46(14)
C8 C9 C10 C11 0.77(14)
C9 C10 C11 C16 -0.42(14)
C9 C10 C11 C12 179.69(8)
C10 C11 C12 C13 -178.75(8)
C16 C11 C12 C13 1.37(13)
C11 C12 C13 C14 0.06(14)
C2 C1 C14 C15 -2.23(13)
C17 C1 C14 C15 177.72(7)
C2 C1 C14 C13 177.65(8)
C17 C1 C14 C13 -2.40(13)
C12 C13 C14 C1 178.62(8)
C12 C13 C14 C15 -1.50(13)
C3 C4 C15 C14 0.63(13)
C5 C4 C15 C14 -179.07(7)
C3 C4 C15 C16 -179.84(8)
C5 C4 C15 C16 0.47(13)
C1 C14 C15 C4 0.93(13)
C13 C14 C15 C4 -178.96(8)
C1 C14 C15 C16 -178.61(8)
C13 C14 C15 C16 1.51(13)
C10 C11 C16 C7 -0.24(13)
C12 C11 C16 C7 179.65(7)
C10 C11 C16 C15 178.79(8)
C12 C11 C16 C15 -1.32(13)
C8 C7 C16 C11 0.54(13)
C6 C7 C16 C11 179.49(8)
C8 C7 C16 C15 -178.49(8)
C6 C7 C16 C15 0.46(13)
C4 C15 C16 C11 -179.66(7)
C14 C15 C16 C11 -0.12(13)
C4 C15 C16 C7 -0.63(13)
C14 C15 C16 C7 178.91(7)
C18 O1 C17 C1 -179.76(8)
C2 C1 C17 O1 15.14(12)
C14 C1 C17 O1 -164.81(8)

loop_
_cod_related_entry_id
_cod_related_entry_database
_cod_related_entry_code
1 ChemSpider 532078
